data_7004930
loop_
_publ_author_name
'Siedle, Gabriel'
'Lassahn, Paul-Gerhard'
'Lozan, Vasile'
'Janiak, Christoph'
'Kersting, Berthold'

_publ_section_title
;
 Coordination chemistry of dinucleating P2N2S ligands: preparation and
 characterization of cationic palladium complexes.
;
_journal_issue 1
_journal_name_full 'Dalton transactions (Cambridge, England : 2003)'
_journal_page_first 52
_journal_page_last 61
_journal_paper_doi 10.1039/b613789j
_journal_year 2007
_chemical_compound_source
;
Crystals were grown by slow evaporation of a methanolic solution
;
_chemical_formula_structural
;
[(L4)Pd2(mu-Cl)](ClO4)2
;
_chemical_formula_sum 'C40 H45 Cl3 N2 O8 P2 Pd2 S'
_chemical_formula_weight 1094.93
_space_group_IT_number 2
_symmetry_cell_setting triclinic
_symmetry_space_group_name_Hall '-P 1'
_symmetry_space_group_name_H-M 'P -1'
_atom_sites_solution_hydrogens geom
_atom_sites_solution_primary direct
_atom_sites_solution_secondary difmap
_cell_angle_alpha 60.85(3)
_cell_angle_beta 72.15(3)
_cell_angle_gamma 81.52(3)
_cell_formula_units_Z 2
_cell_length_a 12.666(3)
_cell_length_b 14.142(3)
_cell_length_c 14.318(3)
_cell_measurement_temperature 180(2)
_cell_volume 2132.0(11)
_computing_cell_refinement SMART
_computing_data_collection SMART
_computing_data_reduction SAINT
_computing_molecular_graphics 'ORTEP3 (FARRUGIA)'
_computing_structure_refinement 'SHELXL-97 (Sheldrick, 1997)'
_computing_structure_solution 'SHELXS-97 (Sheldrick, 1990)'
_diffrn_ambient_temperature 180(2)
_diffrn_measured_fraction_theta_full 0.928
_diffrn_measured_fraction_theta_max 0.928
_diffrn_measurement_device_type 'BRUKER AXS'
_diffrn_measurement_method hemisphere
_diffrn_radiation_monochromator graphite
_diffrn_radiation_source 'fine-focus sealed tube'
_diffrn_radiation_type MoK\a
_diffrn_radiation_wavelength 0.71073
_diffrn_reflns_av_R_equivalents 0.0192
_diffrn_reflns_av_sigmaI/netI 0.0355
_diffrn_reflns_limit_h_max 16
_diffrn_reflns_limit_h_min -16
_diffrn_reflns_limit_k_max 18
_diffrn_reflns_limit_k_min -18
_diffrn_reflns_limit_l_max 18
_diffrn_reflns_limit_l_min -18
_diffrn_reflns_number 19048
_diffrn_reflns_theta_full 28.29
_diffrn_reflns_theta_max 28.29
_diffrn_reflns_theta_min 1.65
_exptl_absorpt_coefficient_mu 1.209
_exptl_absorpt_correction_T_max 1.00
_exptl_absorpt_correction_T_min 0.81
_exptl_absorpt_correction_type empirical
_exptl_crystal_colour yellow
_exptl_crystal_density_diffrn 1.706
_exptl_crystal_density_method 'not measured'
_exptl_crystal_description block
_exptl_crystal_F_000 1104
_exptl_crystal_size_max 0.45
_exptl_crystal_size_mid 0.30
_exptl_crystal_size_min 0.30
_refine_diff_density_max 0.665
_refine_diff_density_min -0.573
_refine_diff_density_rms 0.077
_refine_ls_extinction_method none
_refine_ls_goodness_of_fit_ref 1.046
_refine_ls_hydrogen_treatment constr
_refine_ls_matrix_type full
_refine_ls_number_parameters 523
_refine_ls_number_reflns 9825
_refine_ls_number_restraints 0
_refine_ls_restrained_S_all 1.046
_refine_ls_R_factor_all 0.0410
_refine_ls_R_factor_gt 0.0288
_refine_ls_shift/su_max 0.002
_refine_ls_shift/su_mean 0.000
_refine_ls_structure_factor_coef Fsqd
_refine_ls_weighting_details 'calc w=1/[\s^2^(Fo^2^)+(0.0345P)^2^+0.0000P] where P=(Fo^2^+2Fc^2^)/3'
_refine_ls_weighting_scheme calc
_refine_ls_wR_factor_gt 0.0667
_refine_ls_wR_factor_ref 0.0718
_reflns_number_gt 7836
_reflns_number_total 9825
_reflns_threshold_expression >2sigma(I)
_cod_data_source_file b613789j.txt
_cod_data_source_block 5
_cod_original_cell_volume 2132.0(7)
_cod_original_sg_symbol_H-M P-1
_cod_database_code 7004930

loop_
_symmetry_equiv_pos_as_xyz
'x, y, z'
'-x, -y, -z'

loop_
_atom_site_label
_atom_site_type_symbol
_atom_site_fract_x
_atom_site_fract_y
_atom_site_fract_z
_atom_site_U_iso_or_equiv
_atom_site_adp_type
_atom_site_occupancy
_atom_site_symmetry_multiplicity
_atom_site_calc_flag
_atom_site_refinement_flags
_atom_site_disorder_assembly
_atom_site_disorder_group
Pd1 Pd 0.811547(16) -0.432123(15) 0.522711(15) 0.02407(6) Uani 1 1 d . . .
Pd2 Pd 0.796978(16) -0.356882(15) 0.696461(16) 0.02502(6) Uani 1 1 d . . .
S S 0.91011(5) -0.48899(5) 0.65717(5) 0.02662(14) Uani 1 1 d . . .
Cl1 Cl 0.82793(6) -0.25936(5) 0.50193(5) 0.03089(14) Uani 1 1 d . . .
N1 N 0.78610(17) -0.58861(16) 0.55947(17) 0.0268(5) Uani 1 1 d . . .
H1 H 0.7177 -0.6071 0.6087 0.032 Uiso 1 1 calc R . .
N2 N 0.75848(18) -0.45382(17) 0.86620(17) 0.0297(5) Uani 1 1 d . . .
H2 H 0.6888 -0.4794 0.8866 0.036 Uiso 1 1 calc R . .
C1 C 0.8481(2) -0.6146(2) 0.7637(2) 0.0265(5) Uani 1 1 d . . .
C2 C 0.8135(2) -0.6344(2) 0.8748(2) 0.0294(6) Uani 1 1 d . . .
C3 C 0.7636(2) -0.7333(2) 0.9561(2) 0.0326(6) Uani 1 1 d . . .
H3 H 0.7388 -0.7459 1.0294 0.039 Uiso 1 1 calc R . .
C4 C 0.7491(2) -0.8144(2) 0.9325(2) 0.0332(6) Uani 1 1 d . . .
C5 C 0.7850(2) -0.7923(2) 0.8218(2) 0.0311(6) Uani 1 1 d . . .
H5 H 0.7764 -0.8450 0.8037 0.037 Uiso 1 1 calc R . .
C6 C 0.8336(2) -0.6937(2) 0.7373(2) 0.0269(5) Uani 1 1 d . . .
C7 C 0.8632(2) -0.6715(2) 0.6187(2) 0.0292(6) Uani 1 1 d . . .
H7A H 0.9390 -0.6453 0.5818 0.035 Uiso 1 1 calc R . .
H7B H 0.8581 -0.7379 0.6162 0.035 Uiso 1 1 calc R . .
C8 C 0.7772(2) -0.5969(2) 0.4626(2) 0.0322(6) Uani 1 1 d . . .
H8A H 0.7571 -0.6702 0.4855 0.039 Uiso 1 1 calc R . .
H8B H 0.8478 -0.5792 0.4061 0.039 Uiso 1 1 calc R . .
C9 C 0.6893(2) -0.5188(2) 0.4167(2) 0.0322(6) Uani 1 1 d . . .
H9A H 0.6174 -0.5399 0.4707 0.039 Uiso 1 1 calc R . .
H9B H 0.6855 -0.5176 0.3495 0.039 Uiso 1 1 calc R . .
C10 C 0.8305(2) -0.5517(2) 0.9060(2) 0.0342(6) Uani 1 1 d . . .
H10A H 0.8145 -0.5846 0.9862 0.041 Uiso 1 1 calc R . .
H10B H 0.9077 -0.5292 0.8746 0.041 Uiso 1 1 calc R . .
C11 C 0.7515(2) -0.3896(2) 0.9253(2) 0.0375(7) Uani 1 1 d . . .
H11A H 0.8243 -0.3616 0.9082 0.045 Uiso 1 1 calc R . .
H11B H 0.7262 -0.4356 1.0049 0.045 Uiso 1 1 calc R . .
C12 C 0.6714(2) -0.2968(2) 0.8889(2) 0.0373(7) Uani 1 1 d . . .
H12A H 0.6776 -0.2466 0.9150 0.045 Uiso 1 1 calc R . .
H12B H 0.5960 -0.3241 0.9209 0.045 Uiso 1 1 calc R . .
C13 C 0.6951(3) -0.9226(2) 1.0265(2) 0.0403(7) Uani 1 1 d . . .
C14 C 0.7002(3) -1.0052(2) 0.9856(3) 0.0576(10) Uani 1 1 d . . .
H14A H 0.6670 -1.0720 1.0469 0.086 Uiso 1 1 calc R . .
H14B H 0.7761 -1.0177 0.9542 0.086 Uiso 1 1 calc R . .
H14C H 0.6605 -0.9779 0.9301 0.086 Uiso 1 1 calc R . .
C15 C 0.7547(3) -0.9698(2) 1.1181(3) 0.0521(9) Uani 1 1 d . . .
H15A H 0.7196 -1.0364 1.1777 0.078 Uiso 1 1 calc R . .
H15B H 0.7509 -0.9192 1.1456 0.078 Uiso 1 1 calc R . .
H15C H 0.8309 -0.9833 1.0885 0.078 Uiso 1 1 calc R . .
C16 C 0.5733(3) -0.9015(3) 1.0739(3) 0.0539(9) Uani 1 1 d . . .
H16A H 0.5360 -0.8714 1.0162 0.081 Uiso 1 1 calc R . .
H16B H 0.5693 -0.8516 1.1021 0.081 Uiso 1 1 calc R . .
H16C H 0.5382 -0.9684 1.1329 0.081 Uiso 1 1 calc R . .
P1 P 0.72884(6) -0.38582(5) 0.38659(5) 0.02686(14) Uani 1 1 d . . .
P2 P 0.70334(6) -0.22705(6) 0.73737(6) 0.02988(15) Uani 1 1 d . . .
C101 C 0.8243(2) -0.3258(2) 0.2491(2) 0.0286(6) Uani 1 1 d . . .
C102 C 0.8410(2) -0.3675(3) 0.1758(2) 0.0423(7) Uani 1 1 d . . .
H102 H 0.8039 -0.4300 0.1975 0.051 Uiso 1 1 calc R . .
C103 C 0.9130(3) -0.3159(3) 0.0701(3) 0.0489(8) Uani 1 1 d . . .
H103 H 0.9243 -0.3439 0.0210 0.059 Uiso 1 1 calc R . .
C104 C 0.9677(2) -0.2232(3) 0.0380(2) 0.0464(8) Uani 1 1 d . . .
H104 H 1.0147 -0.1879 -0.0333 0.056 Uiso 1 1 calc R . .
C105 C 0.9533(2) -0.1823(2) 0.1111(2) 0.0428(7) Uani 1 1 d . . .
H105 H 0.9915 -0.1204 0.0893 0.051 Uiso 1 1 calc R . .
C106 C 0.8822(2) -0.2335(2) 0.2167(2) 0.0352(6) Uani 1 1 d . . .
H106 H 0.8729 -0.2062 0.2661 0.042 Uiso 1 1 calc R . .
C201 C 0.6066(2) -0.3021(2) 0.3789(2) 0.0289(6) Uani 1 1 d . . .
C202 C 0.5459(2) -0.2833(2) 0.4671(2) 0.0404(7) Uani 1 1 d . . .
H202 H 0.5705 -0.3102 0.5304 0.048 Uiso 1 1 calc R . .
C203 C 0.4487(3) -0.2243(3) 0.4603(3) 0.0498(8) Uani 1 1 d . . .
H203 H 0.4084 -0.2111 0.5191 0.060 Uiso 1 1 calc R . .
C204 C 0.4111(3) -0.1850(2) 0.3679(3) 0.0452(8) Uani 1 1 d . . .
H204 H 0.3458 -0.1453 0.3641 0.054 Uiso 1 1 calc R . .
C205 C 0.4697(3) -0.2043(3) 0.2807(3) 0.0453(8) Uani 1 1 d . . .
H205 H 0.4437 -0.1783 0.2184 0.054 Uiso 1 1 calc R . .
C206 C 0.5672(2) -0.2621(2) 0.2857(2) 0.0390(7) Uani 1 1 d . . .
H206 H 0.6069 -0.2747 0.2263 0.047 Uiso 1 1 calc R . .
C301 C 0.5718(2) -0.1831(2) 0.7058(2) 0.0330(6) Uani 1 1 d . . .
C302 C 0.5393(2) -0.0755(2) 0.6545(2) 0.0394(7) Uani 1 1 d . . .
H302 H 0.5889 -0.0203 0.6293 0.047 Uiso 1 1 calc R . .
C303 C 0.4335(3) -0.0505(3) 0.6410(3) 0.0471(8) Uani 1 1 d . . .
H303 H 0.4125 0.0216 0.6061 0.057 Uiso 1 1 calc R . .
C304 C 0.3591(3) -0.1312(3) 0.6789(3) 0.0482(8) Uani 1 1 d . . .
H304 H 0.2877 -0.1139 0.6705 0.058 Uiso 1 1 calc R . .
C305 C 0.3906(3) -0.2375(3) 0.7290(3) 0.0511(8) Uani 1 1 d . . .
H305 H 0.3403 -0.2922 0.7547 0.061 Uiso 1 1 calc R . .
C306 C 0.4960(2) -0.2637(3) 0.7416(3) 0.0432(7) Uani 1 1 d . . .
H306 H 0.5169 -0.3361 0.7743 0.052 Uiso 1 1 calc R . .
C401 C 0.7860(2) -0.1077(2) 0.6787(3) 0.0381(7) Uani 1 1 d . . .
C402 C 0.8051(3) -0.0363(2) 0.5648(3) 0.0473(8) Uani 1 1 d . . .
H402 H 0.7745 -0.0509 0.5218 0.057 Uiso 1 1 calc R . .
C403 C 0.8691(3) 0.0553(3) 0.5158(4) 0.0672(12) Uani 1 1 d . . .
H403 H 0.8803 0.1030 0.4404 0.081 Uiso 1 1 calc R . .
C404 C 0.9157(3) 0.0760(3) 0.5777(5) 0.0808(16) Uani 1 1 d . . .
H404 H 0.9586 0.1380 0.5442 0.097 Uiso 1 1 calc R . .
C405 C 0.9003(3) 0.0068(4) 0.6889(5) 0.0798(15) Uani 1 1 d . . .
H405 H 0.9338 0.0217 0.7297 0.096 Uiso 1 1 calc R . .
C406 C 0.8342(3) -0.0868(3) 0.7420(3) 0.0560(9) Uani 1 1 d . . .
H406 H 0.8231 -0.1335 0.8176 0.067 Uiso 1 1 calc R . .
Cl2 Cl 0.51189(6) -0.56568(6) 0.81619(6) 0.04080(17) Uani 1 1 d . . .
O1 O 0.5398(2) -0.53238(19) 0.8877(2) 0.0628(7) Uani 1 1 d . . .
O2 O 0.40948(18) -0.5174(2) 0.7973(2) 0.0648(7) Uani 1 1 d . . .
O3 O 0.5013(3) -0.6802(2) 0.8736(2) 0.0773(8) Uani 1 1 d . . .
O4 O 0.5949(2) -0.5317(3) 0.7152(2) 0.0933(10) Uani 1 1 d . . .
Cl3 Cl 0.08834(6) -0.31766(7) 0.77589(7) 0.04401(18) Uani 1 1 d . . .
O5 O 0.0961(2) -0.2309(2) 0.7962(3) 0.0867(10) Uani 1 1 d . . .
O6 O 0.1874(2) -0.3278(3) 0.7056(3) 0.1055(13) Uani 1 1 d . . .
O7 O 0.0027(2) -0.2980(3) 0.7241(3) 0.1013(11) Uani 1 1 d . . .
O8 O 0.0603(4) -0.4133(3) 0.8790(3) 0.1125(13) Uani 1 1 d . . .

loop_
_atom_site_aniso_label
_atom_site_aniso_U_11
_atom_site_aniso_U_22
_atom_site_aniso_U_33
_atom_site_aniso_U_23
_atom_site_aniso_U_13
_atom_site_aniso_U_12
Pd1 0.02668(10) 0.02352(10) 0.02202(10) -0.01109(8) -0.00547(8) -0.00097(7)
Pd2 0.02656(11) 0.02581(11) 0.02366(10) -0.01260(8) -0.00524(8) -0.00233(8)
S 0.0233(3) 0.0289(3) 0.0263(3) -0.0125(3) -0.0053(2) -0.0011(2)
Cl1 0.0404(4) 0.0254(3) 0.0253(3) -0.0110(3) -0.0062(3) -0.0051(3)
N1 0.0295(11) 0.0246(11) 0.0242(11) -0.0116(9) -0.0039(9) -0.0014(9)
N2 0.0309(12) 0.0326(12) 0.0267(11) -0.0147(10) -0.0071(9) -0.0016(9)
C1 0.0249(13) 0.0267(13) 0.0244(13) -0.0097(11) -0.0071(10) 0.0022(10)
C2 0.0299(14) 0.0321(14) 0.0270(13) -0.0142(12) -0.0108(11) 0.0058(11)
C3 0.0368(15) 0.0330(15) 0.0237(13) -0.0123(12) -0.0067(11) 0.0054(12)
C4 0.0352(15) 0.0287(14) 0.0278(14) -0.0097(12) -0.0062(12) 0.0042(11)
C5 0.0334(14) 0.0265(13) 0.0338(15) -0.0151(12) -0.0089(12) 0.0027(11)
C6 0.0267(13) 0.0273(13) 0.0236(13) -0.0114(11) -0.0059(10) 0.0048(10)
C7 0.0327(14) 0.0265(13) 0.0277(13) -0.0142(11) -0.0068(11) 0.0044(11)
C8 0.0383(15) 0.0309(14) 0.0311(14) -0.0172(12) -0.0085(12) -0.0022(12)
C9 0.0363(15) 0.0325(14) 0.0314(14) -0.0164(12) -0.0094(12) -0.0042(12)
C10 0.0413(16) 0.0366(15) 0.0286(14) -0.0153(12) -0.0161(12) 0.0036(12)
C11 0.0406(16) 0.0470(17) 0.0328(15) -0.0250(14) -0.0098(13) 0.0013(13)
C12 0.0422(17) 0.0399(16) 0.0331(15) -0.0221(13) -0.0058(13) 0.0000(13)
C13 0.0499(18) 0.0281(15) 0.0287(15) -0.0076(12) -0.0022(13) 0.0002(13)
C14 0.085(3) 0.0323(17) 0.0402(19) -0.0094(15) -0.0029(18) -0.0140(17)
C15 0.066(2) 0.0338(17) 0.0363(17) -0.0064(14) -0.0090(16) 0.0088(15)
C16 0.0478(19) 0.0424(18) 0.0459(19) -0.0085(16) 0.0018(15) -0.0053(15)
P1 0.0291(4) 0.0278(3) 0.0243(3) -0.0125(3) -0.0071(3) -0.0008(3)
P2 0.0309(4) 0.0295(4) 0.0315(4) -0.0179(3) -0.0043(3) -0.0020(3)
C101 0.0264(13) 0.0347(14) 0.0237(13) -0.0138(11) -0.0079(10) 0.0057(11)
C102 0.0376(16) 0.057(2) 0.0402(17) -0.0292(16) -0.0066(13) -0.0059(14)
C103 0.0398(18) 0.079(2) 0.0364(17) -0.0361(18) -0.0053(14) -0.0014(17)
C104 0.0331(16) 0.065(2) 0.0270(15) -0.0152(15) -0.0041(12) 0.0068(15)
C105 0.0365(16) 0.0381(17) 0.0373(17) -0.0103(14) -0.0018(13) 0.0007(13)
C106 0.0382(16) 0.0342(15) 0.0319(15) -0.0168(13) -0.0059(12) 0.0016(12)
C201 0.0277(13) 0.0279(13) 0.0308(14) -0.0143(11) -0.0058(11) -0.0014(10)
C202 0.0417(17) 0.0484(18) 0.0385(16) -0.0258(15) -0.0121(13) 0.0021(14)
C203 0.0411(18) 0.058(2) 0.061(2) -0.0421(19) -0.0056(16) 0.0058(15)
C204 0.0321(16) 0.0365(16) 0.066(2) -0.0250(16) -0.0122(15) 0.0034(13)
C205 0.0393(17) 0.0454(18) 0.0461(18) -0.0156(15) -0.0175(14) 0.0050(14)
C206 0.0358(16) 0.0455(17) 0.0338(15) -0.0183(14) -0.0098(13) 0.0047(13)
C301 0.0304(14) 0.0382(15) 0.0337(15) -0.0223(13) -0.0026(12) -0.0024(12)
C302 0.0366(16) 0.0400(17) 0.0384(16) -0.0181(14) -0.0061(13) -0.0011(13)
C303 0.0427(18) 0.051(2) 0.0422(18) -0.0216(16) -0.0108(14) 0.0107(15)
C304 0.0347(17) 0.072(2) 0.0468(19) -0.0344(18) -0.0133(14) 0.0044(16)
C305 0.0390(18) 0.061(2) 0.058(2) -0.0308(18) -0.0090(16) -0.0104(16)
C306 0.0415(17) 0.0393(17) 0.056(2) -0.0259(16) -0.0151(15) -0.0022(14)
C401 0.0299(15) 0.0349(15) 0.0551(19) -0.0305(15) -0.0022(13) -0.0015(12)
C402 0.0388(17) 0.0353(16) 0.059(2) -0.0245(16) 0.0046(15) -0.0047(13)
C403 0.044(2) 0.0388(19) 0.094(3) -0.034(2) 0.021(2) -0.0079(16)
C404 0.038(2) 0.057(3) 0.144(5) -0.067(3) 0.023(3) -0.0155(18)
C405 0.048(2) 0.089(3) 0.152(5) -0.099(4) -0.016(3) -0.003(2)
C406 0.0447(19) 0.064(2) 0.085(3) -0.055(2) -0.0173(18) 0.0027(17)
Cl2 0.0326(4) 0.0390(4) 0.0445(4) -0.0161(3) -0.0071(3) -0.0024(3)
O1 0.0655(16) 0.0593(16) 0.0796(18) -0.0325(14) -0.0375(14) -0.0069(13)
O2 0.0386(13) 0.107(2) 0.0699(17) -0.0562(16) -0.0266(12) 0.0195(13)
O3 0.133(3) 0.0431(14) 0.0575(16) -0.0181(13) -0.0318(17) -0.0116(16)
O4 0.0615(18) 0.100(2) 0.0661(19) -0.0235(17) 0.0243(14) -0.0003(16)
Cl3 0.0367(4) 0.0541(5) 0.0467(4) -0.0304(4) -0.0045(3) -0.0050(3)
O5 0.085(2) 0.089(2) 0.105(2) -0.076(2) 0.0122(18) -0.0222(17)
O6 0.0438(15) 0.201(4) 0.142(3) -0.149(3) 0.0085(17) -0.0154(19)
O7 0.0658(19) 0.113(3) 0.135(3) -0.048(2) -0.054(2) -0.0068(18)
O8 0.191(4) 0.073(2) 0.064(2) -0.0163(17) -0.040(2) -0.022(2)

loop_
_atom_type_symbol
_atom_type_description
_atom_type_scat_dispersion_real
_atom_type_scat_dispersion_imag
_atom_type_scat_source
C C 0.0033 0.0016 'International Tables Vol C Tables 4.2.6.8 and 6.1.1.4'
H H 0.0000 0.0000 'International Tables Vol C Tables 4.2.6.8 and 6.1.1.4'
N N 0.0061 0.0033 'International Tables Vol C Tables 4.2.6.8 and 6.1.1.4'
O O 0.0106 0.0060 'International Tables Vol C Tables 4.2.6.8 and 6.1.1.4'
P P 0.1023 0.0942 'International Tables Vol C Tables 4.2.6.8 and 6.1.1.4'
S S 0.1246 0.1234 'International Tables Vol C Tables 4.2.6.8 and 6.1.1.4'
Cl Cl 0.1484 0.1585 'International Tables Vol C Tables 4.2.6.8 and 6.1.1.4'
Pd Pd -0.9988 1.0072 'International Tables Vol C Tables 4.2.6.8 and 6.1.1.4'

loop_
_geom_angle_atom_site_label_1
_geom_angle_atom_site_label_2
_geom_angle_atom_site_label_3
_geom_angle
_geom_angle_site_symmetry_1
_geom_angle_site_symmetry_3
_geom_angle_publ_flag
N1 Pd1 P1 84.28(7) . . ?
N1 Pd1 Cl1 173.36(6) . . ?
P1 Pd1 Cl1 99.07(4) . . ?
N1 Pd1 S 92.93(7) . . ?
P1 Pd1 S 174.72(2) . . ?
Cl1 Pd1 S 84.17(4) . . ?
N1 Pd1 Pd2 124.98(6) . . ?
P1 Pd1 Pd2 135.99(2) . . ?
Cl1 Pd1 Pd2 48.99(3) . . ?
S Pd1 Pd2 49.13(2) . . ?
N2 Pd2 P2 85.02(7) . . ?
N2 Pd2 Cl1 173.39(6) . . ?
P2 Pd2 Cl1 97.70(4) . . ?
N2 Pd2 S 94.05(7) . . ?
P2 Pd2 S 174.38(3) . . ?
Cl1 Pd2 S 83.81(4) . . ?
N2 Pd2 Pd1 125.72(6) . . ?
P2 Pd2 Pd1 135.44(3) . . ?
Cl1 Pd2 Pd1 48.65(2) . . ?
S Pd2 Pd1 49.02(3) . . ?
C1 S Pd1 103.94(9) . . ?
C1 S Pd2 104.93(9) . . ?
Pd1 S Pd2 81.84(3) . . ?
Pd1 Cl1 Pd2 82.36(4) . . ?
C8 N1 C7 112.34(19) . . ?
C8 N1 Pd1 112.90(16) . . ?
C7 N1 Pd1 115.33(16) . . ?
C11 N2 C10 111.3(2) . . ?
C11 N2 Pd2 111.42(17) . . ?
C10 N2 Pd2 115.45(16) . . ?
C6 C1 C2 120.1(2) . . ?
C6 C1 S 119.96(19) . . ?
C2 C1 S 120.0(2) . . ?
C3 C2 C1 118.4(2) . . ?
C3 C2 C10 120.4(2) . . ?
C1 C2 C10 121.2(2) . . ?
C2 C3 C4 122.9(2) . . ?
C5 C4 C3 117.1(2) . . ?
C5 C4 C13 122.6(3) . . ?
C3 C4 C13 120.3(2) . . ?
C4 C5 C6 122.0(3) . . ?
C5 C6 C1 119.5(2) . . ?
C5 C6 C7 119.6(2) . . ?
C1 C6 C7 120.9(2) . . ?
N1 C7 C6 110.1(2) . . ?
N1 C8 C9 108.1(2) . . ?
C8 C9 P1 106.72(18) . . ?
N2 C10 C2 112.6(2) . . ?
N2 C11 C12 109.4(2) . . ?
C11 C12 P2 109.36(19) . . ?
C14 C13 C15 108.5(3) . . ?
C14 C13 C16 108.8(3) . . ?
C15 C13 C16 109.5(3) . . ?
C14 C13 C4 112.0(2) . . ?
C15 C13 C4 109.6(3) . . ?
C16 C13 C4 108.4(2) . . ?
C201 P1 C101 106.41(12) . . ?
C201 P1 C9 107.62(12) . . ?
C101 P1 C9 107.70(13) . . ?
C201 P1 Pd1 120.65(9) . . ?
C101 P1 Pd1 112.79(9) . . ?
C9 P1 Pd1 100.84(9) . . ?
C301 P2 C401 107.47(14) . . ?
C301 P2 C12 105.72(14) . . ?
C401 P2 C12 110.90(15) . . ?
C301 P2 Pd2 118.33(9) . . ?
C401 P2 Pd2 112.78(10) . . ?
C12 P2 Pd2 101.20(10) . . ?
C102 C101 C106 119.5(3) . . ?
C102 C101 P1 122.8(2) . . ?
C106 C101 P1 117.7(2) . . ?
C101 C102 C103 120.0(3) . . ?
C104 C103 C102 120.0(3) . . ?
C103 C104 C105 120.4(3) . . ?
C104 C105 C106 120.0(3) . . ?
C105 C106 C101 120.0(3) . . ?
C202 C201 C206 119.1(3) . . ?
C202 C201 P1 121.6(2) . . ?
C206 C201 P1 119.1(2) . . ?
C203 C202 C201 119.6(3) . . ?
C204 C203 C202 120.7(3) . . ?
C203 C204 C205 120.2(3) . . ?
C204 C205 C206 119.9(3) . . ?
C205 C206 C201 120.5(3) . . ?
C302 C301 C306 118.5(3) . . ?
C302 C301 P2 124.7(2) . . ?
C306 C301 P2 116.7(2) . . ?
C303 C302 C301 120.2(3) . . ?
C304 C303 C302 120.5(3) . . ?
C305 C304 C303 119.7(3) . . ?
C304 C305 C306 120.5(3) . . ?
C305 C306 C301 120.6(3) . . ?
C406 C401 C402 119.5(3) . . ?
C406 C401 P2 122.0(3) . . ?
C402 C401 P2 118.4(2) . . ?
C403 C402 C401 120.6(4) . . ?
C404 C403 C402 120.0(4) . . ?
C403 C404 C405 120.9(4) . . ?
C404 C405 C406 120.7(4) . . ?
C401 C406 C405 118.4(4) . . ?
O4 Cl2 O2 110.28(17) . . ?
O4 Cl2 O3 110.90(19) . . ?
O2 Cl2 O3 110.00(18) . . ?
O4 Cl2 O1 110.06(18) . . ?
O2 Cl2 O1 107.66(15) . . ?
O3 Cl2 O1 107.85(15) . . ?
O6 Cl3 O5 109.72(18) . . ?
O6 Cl3 O7 108.3(2) . . ?
O5 Cl3 O7 110.4(2) . . ?
O6 Cl3 O8 112.2(3) . . ?
O5 Cl3 O8 108.75(19) . . ?
O7 Cl3 O8 107.5(2) . . ?

loop_
_geom_bond_atom_site_label_1
_geom_bond_atom_site_label_2
_geom_bond_distance
_geom_bond_site_symmetry_2
_geom_bond_publ_flag
Pd1 N1 2.062(2) . ?
Pd1 P1 2.2652(10) . ?
Pd1 Cl1 2.3461(8) . ?
Pd1 S 2.3623(10) . ?
Pd1 Pd2 3.0975(7) . ?
Pd2 N2 2.061(2) . ?
Pd2 P2 2.2584(10) . ?
Pd2 Cl1 2.3583(11) . ?
Pd2 S 2.3664(10) . ?
S C1 1.771(3) . ?
N1 C8 1.487(3) . ?
N1 C7 1.499(3) . ?
N2 C11 1.493(3) . ?
N2 C10 1.500(3) . ?
C1 C6 1.394(4) . ?
C1 C2 1.406(4) . ?
C2 C3 1.392(4) . ?
C2 C10 1.502(4) . ?
C3 C4 1.393(4) . ?
C4 C5 1.391(4) . ?
C4 C13 1.535(4) . ?
C5 C6 1.393(4) . ?
C6 C7 1.500(3) . ?
C8 C9 1.506(4) . ?
C9 P1 1.824(3) . ?
C11 C12 1.512(4) . ?
C12 P2 1.828(3) . ?
C13 C14 1.528(4) . ?
C13 C15 1.530(4) . ?
C13 C16 1.533(4) . ?
P1 C201 1.802(3) . ?
P1 C101 1.809(3) . ?
P2 C301 1.803(3) . ?
P2 C401 1.804(3) . ?
C101 C102 1.386(4) . ?
C101 C106 1.394(4) . ?
C102 C103 1.389(4) . ?
C103 C104 1.377(5) . ?
C104 C105 1.379(4) . ?
C105 C106 1.384(4) . ?
C201 C202 1.389(4) . ?
C201 C206 1.393(4) . ?
C202 C203 1.384(4) . ?
C203 C204 1.371(5) . ?
C204 C205 1.373(4) . ?
C205 C206 1.377(4) . ?
C301 C302 1.391(4) . ?
C301 C306 1.392(4) . ?
C302 C303 1.382(4) . ?
C303 C304 1.374(5) . ?
C304 C305 1.372(5) . ?
C305 C306 1.374(4) . ?
C401 C406 1.392(4) . ?
C401 C402 1.401(4) . ?
C402 C403 1.380(4) . ?
C403 C404 1.357(6) . ?
C404 C405 1.370(6) . ?
C405 C406 1.409(5) . ?
Cl2 O4 1.402(3) . ?
Cl2 O2 1.413(2) . ?
Cl2 O3 1.421(3) . ?
Cl2 O1 1.461(2) . ?
Cl3 O6 1.387(3) . ?
Cl3 O5 1.414(3) . ?
Cl3 O7 1.417(3) . ?
Cl3 O8 1.417(3) . ?
